data_4507365
loop_
_publ_author_name
'Seber, Gonca'
'Freitas, Rafael S.'
'Oliveira, Nei Fernandes'
'Lahti, Paul M.'

_publ_section_title
;
 Crystal Packing and Magnetism in Phenolic Nitronylnitroxides:
 2-(3&#x2032;,5&#x2032;-Dimethoxy-4&#x2032;-hydroxyphenyl)-4,4,5,5-tetramethyl-4,5-dihydro-1H-imidazole-1-oxyl
;
_journal_issue 2
_journal_name_full 'Crystal Growth &amp; Design'
_journal_page_first 893
_journal_paper_doi 10.1021/cg301601c
_journal_volume 13
_journal_year 2013
_chemical_formula_sum 'C15 H21 N2 O5'
_chemical_formula_weight 309.34
_chemical_name_systematic
; 
 ? 
;
_space_group_IT_number 9
_symmetry_cell_setting monoclinic
_symmetry_space_group_name_Hall 'C -2yc'
_symmetry_space_group_name_H-M 'C 1 c 1'
_atom_sites_solution_hydrogens geom
_atom_sites_solution_primary direct
_atom_sites_solution_secondary difmap
_audit_creation_method SHELXL-97
_cell_angle_alpha 90.00
_cell_angle_beta 123.1518(16)
_cell_angle_gamma 90.00
_cell_formula_units_Z 4
_cell_length_a 14.2986(5)
_cell_length_b 13.6054(5)
_cell_length_c 9.8965(2)
_cell_measurement_temperature 293(2)
_cell_volume 1611.86(9)
_computing_structure_refinement 'SHELXL-97 (Sheldrick, 1997)'
_computing_structure_solution 'SHELXS-97 (Sheldrick, 1990)'
_diffrn_ambient_temperature 293(2)
_diffrn_measured_fraction_theta_full 0.989
_diffrn_measured_fraction_theta_max 0.989
_diffrn_measurement_device_type 'Nonius KappaCCD area detector'
_diffrn_radiation_monochromator graphite
_diffrn_radiation_source 'fine-focus sealed tube'
_diffrn_radiation_type MoK\a
_diffrn_radiation_wavelength 0.71073
_diffrn_reflns_av_R_equivalents 0.0116
_diffrn_reflns_av_sigmaI/netI 0.0227
_diffrn_reflns_limit_h_max 16
_diffrn_reflns_limit_h_min -16
_diffrn_reflns_limit_k_max 16
_diffrn_reflns_limit_k_min -16
_diffrn_reflns_limit_l_max 11
_diffrn_reflns_limit_l_min -11
_diffrn_reflns_number 2721
_diffrn_reflns_theta_full 25.03
_diffrn_reflns_theta_max 25.03
_diffrn_reflns_theta_min 4.49
_exptl_absorpt_coefficient_mu 0.096
_exptl_absorpt_correction_type none
_exptl_crystal_colour blue
_exptl_crystal_density_diffrn 1.275
_exptl_crystal_density_method 'not measured'
_exptl_crystal_description 'long prism'
_exptl_crystal_F_000 660
_exptl_crystal_size_max 0.70
_exptl_crystal_size_mid 0.20
_exptl_crystal_size_min 0.15
_refine_diff_density_max 0.151
_refine_diff_density_min -0.122
_refine_diff_density_rms 0.027
_refine_ls_abs_structure_details 'Flack H D (1983), Acta Cryst. A39, 876-881'
_refine_ls_abs_structure_Flack -0.5(9)
_refine_ls_extinction_method none
_refine_ls_goodness_of_fit_ref 1.058
_refine_ls_hydrogen_treatment constr
_refine_ls_matrix_type full
_refine_ls_number_parameters 202
_refine_ls_number_reflns 2714
_refine_ls_number_restraints 2
_refine_ls_restrained_S_all 1.058
_refine_ls_R_factor_all 0.0368
_refine_ls_R_factor_gt 0.0347
_refine_ls_shift/su_max 0.000
_refine_ls_shift/su_mean 0.000
_refine_ls_structure_factor_coef Fsqd
_refine_ls_weighting_details 'calc w=1/[\s^2^(Fo^2^)+(0.0560P)^2^+0.3531P] where P=(Fo^2^+2Fc^2^)/3'
_refine_ls_weighting_scheme calc
_refine_ls_wR_factor_gt 0.0916
_refine_ls_wR_factor_ref 0.0937
_reflns_number_gt 2592
_reflns_number_total 2714
_reflns_threshold_expression >2sigma(I)
_cod_data_source_file cg301601c_si_002.cif
_cod_data_source_block gs6
_cod_depositor_comments
;
The following automatic conversions were performed:

'_symmetry_cell_setting' value 'Monoclinic' changed to 'monoclinic'
according to /home/saulius/struct/CIF-dictionaries/cif_core.dic
dictionary named 'cif_core.dic' version 2.4.2 from 2011-04-26.

Automatic conversion script
Id: cif_fix_values 1891 2012-01-12 08:04:46Z andrius 
;
_cod_original_sg_symbol_H-M Cc
_cod_database_code 4507365

loop_
_symmetry_equiv_pos_as_xyz
'x, y, z'
'x, -y, z+1/2'
'x+1/2, y+1/2, z'
'x+1/2, -y+1/2, z+1/2'

loop_
_atom_site_label
_atom_site_type_symbol
_atom_site_fract_x
_atom_site_fract_y
_atom_site_fract_z
_atom_site_U_iso_or_equiv
_atom_site_adp_type
_atom_site_occupancy
_atom_site_symmetry_multiplicity
_atom_site_calc_flag
_atom_site_refinement_flags
O1 O 0.66247(11) 0.76023(10) 0.81642(16) 0.0552(4) Uani 1 1 d .
H1 H 0.6544 0.8079 0.7603 0.083 Uiso 1 1 calc R
O2 O 0.67043(14) 0.59461(12) 0.95562(17) 0.0697(4) Uani 1 1 d .
O3 O 0.50178(12) 0.80090(10) 0.50999(18) 0.0635(4) Uani 1 1 d .
O4 O 0.43335(16) 0.33324(11) 0.6109(2) 0.0827(6) Uani 1 1 d .
O5 O 0.20748(13) 0.56323(10) 0.22093(17) 0.0669(4) Uani 1 1 d .
C1 C 0.58247(14) 0.69232(14) 0.7255(2) 0.0448(4) Uani 1 1 d .
C2 C 0.58482(15) 0.60300(14) 0.7961(2) 0.0469(4) Uani 1 1 d .
C3 C 0.50586(16) 0.53167(14) 0.7080(2) 0.0473(4) Uani 1 1 d .
H3 H 0.5076 0.4725 0.7564 0.057 Uiso 1 1 calc R
C4 C 0.42271(14) 0.54857(13) 0.5447(2) 0.0430(4) Uani 1 1 d .
C5 C 0.41903(15) 0.63876(15) 0.4742(2) 0.0472(4) Uani 1 1 d .
H5 H 0.3641 0.6509 0.3665 0.057 Uiso 1 1 calc R
C6 C 0.49756(14) 0.70929(13) 0.5659(2) 0.0459(4) Uani 1 1 d .
C7 C 0.34294(14) 0.47122(12) 0.44713(19) 0.0429(4) Uani 1 1 d .
N8 N 0.35305(14) 0.37441(11) 0.48323(19) 0.0512(4) Uani 1 1 d .
C9 C 0.26743(16) 0.31340(13) 0.3439(2) 0.0520(4) Uani 1 1 d .
C10 C 0.17822(15) 0.39156(14) 0.2411(2) 0.0468(4) Uani 1 1 d .
N11 N 0.24707(13) 0.48314(11) 0.30156(17) 0.0457(3) Uani 1 1 d .
C12 C 0.6767(2) 0.51081(19) 1.0394(3) 0.0770(7) Uani 1 1 d .
H12A H 0.6834 0.4542 0.9874 0.116 Uiso 1 1 calc R
H12B H 0.6103 0.5052 1.0408 0.116 Uiso 1 1 calc R
H12C H 0.7407 0.5149 1.1481 0.116 Uiso 1 1 calc R
C13 C 0.4022(2) 0.8424(2) 0.3860(4) 0.0843(8) Uani 1 1 d .
H13A H 0.3492 0.8440 0.4170 0.126 Uiso 1 1 calc R
H13B H 0.3727 0.8037 0.2899 0.126 Uiso 1 1 calc R
H13C H 0.4160 0.9081 0.3658 0.126 Uiso 1 1 calc R
C14 C 0.3262(2) 0.27346(18) 0.2618(3) 0.0722(6) Uani 1 1 d .
H14A H 0.3499 0.3275 0.2252 0.108 Uiso 1 1 calc R
H14B H 0.2751 0.2330 0.1715 0.108 Uiso 1 1 calc R
H14C H 0.3901 0.2351 0.3381 0.108 Uiso 1 1 calc R
C15 C 0.2288(3) 0.2301(2) 0.4030(3) 0.0899(9) Uani 1 1 d .
H15A H 0.2896 0.1852 0.4655 0.135 Uiso 1 1 calc R
H15B H 0.1681 0.1961 0.3121 0.135 Uiso 1 1 calc R
H15C H 0.2043 0.2560 0.4688 0.135 Uiso 1 1 calc R
C16 C 0.1241(2) 0.38213(17) 0.0616(3) 0.0647(6) Uani 1 1 d .
H16A H 0.1808 0.3749 0.0386 0.097 Uiso 1 1 calc R
H16B H 0.0808 0.4400 0.0090 0.097 Uiso 1 1 calc R
H16C H 0.0762 0.3255 0.0229 0.097 Uiso 1 1 calc R
C17 C 0.0888(2) 0.4029(2) 0.2791(4) 0.0762(7) Uani 1 1 d .
H17A H 0.1238 0.4087 0.3936 0.114 Uiso 1 1 calc R
H17B H 0.0409 0.3464 0.2404 0.114 Uiso 1 1 calc R
H17C H 0.0455 0.4608 0.2270 0.114 Uiso 1 1 calc R

loop_
_atom_site_aniso_label
_atom_site_aniso_U_11
_atom_site_aniso_U_22
_atom_site_aniso_U_33
_atom_site_aniso_U_23
_atom_site_aniso_U_13
_atom_site_aniso_U_12
O1 0.0519(8) 0.0506(8) 0.0508(8) -0.0087(6) 0.0203(7) -0.0167(6)
O2 0.0702(10) 0.0653(9) 0.0403(7) 0.0020(6) 0.0089(7) -0.0202(7)
O3 0.0567(8) 0.0496(8) 0.0630(9) 0.0078(7) 0.0192(7) -0.0157(7)
O4 0.0835(11) 0.0461(8) 0.0561(9) 0.0090(7) -0.0018(8) -0.0044(8)
O5 0.0644(9) 0.0407(7) 0.0579(8) 0.0014(6) 0.0093(7) 0.0073(7)
C1 0.0412(8) 0.0468(9) 0.0448(9) -0.0105(7) 0.0225(7) -0.0078(7)
C2 0.0447(10) 0.0492(10) 0.0380(9) -0.0042(8) 0.0169(8) -0.0057(8)
C3 0.0493(9) 0.0443(9) 0.0414(9) -0.0005(7) 0.0203(8) -0.0038(8)
C4 0.0415(9) 0.0388(8) 0.0425(9) -0.0058(7) 0.0190(8) -0.0048(7)
C5 0.0435(9) 0.0466(10) 0.0414(9) -0.0011(7) 0.0167(8) -0.0036(7)
C6 0.0469(10) 0.0416(9) 0.0491(10) -0.0016(8) 0.0262(9) -0.0068(8)
C7 0.0435(9) 0.0378(9) 0.0399(9) -0.0022(7) 0.0180(8) -0.0028(7)
N8 0.0503(9) 0.0407(8) 0.0423(8) -0.0014(7) 0.0124(7) -0.0063(7)
C9 0.0503(11) 0.0391(10) 0.0492(10) -0.0023(8) 0.0161(9) -0.0078(8)
C10 0.0445(10) 0.0464(10) 0.0440(10) -0.0064(8) 0.0207(8) -0.0065(8)
N11 0.0432(7) 0.0395(8) 0.0419(8) -0.0025(6) 0.0152(6) 0.0000(6)
C12 0.0829(17) 0.0676(14) 0.0511(12) 0.0072(10) 0.0177(11) -0.0125(12)
C13 0.0619(14) 0.0669(14) 0.111(2) 0.0334(14) 0.0388(15) 0.0069(11)
C14 0.0648(14) 0.0595(13) 0.0753(15) -0.0137(11) 0.0273(12) 0.0076(11)
C15 0.0941(19) 0.0694(16) 0.0739(16) 0.0135(13) 0.0252(15) -0.0319(14)
C16 0.0681(14) 0.0600(13) 0.0459(10) -0.0064(9) 0.0182(10) -0.0033(10)
C17 0.0593(13) 0.0849(17) 0.0926(17) -0.0154(14) 0.0467(13) -0.0127(12)

loop_
_atom_type_symbol
_atom_type_description
_atom_type_scat_dispersion_real
_atom_type_scat_dispersion_imag
_atom_type_scat_source
C C 0.0033 0.0016 'International Tables Vol C Tables 4.2.6.8 and 6.1.1.4'
H H 0.0000 0.0000 'International Tables Vol C Tables 4.2.6.8 and 6.1.1.4'
N N 0.0061 0.0033 'International Tables Vol C Tables 4.2.6.8 and 6.1.1.4'
O O 0.0106 0.0060 'International Tables Vol C Tables 4.2.6.8 and 6.1.1.4'

loop_
_geom_angle_atom_site_label_1
_geom_angle_atom_site_label_2
_geom_angle_atom_site_label_3
_geom_angle
C1 O1 H1 109.5
C2 O2 C12 118.79(17)
C6 O3 C13 118.16(15)
O1 C1 C6 122.45(17)
O1 C1 C2 118.70(16)
C6 C1 C2 118.85(16)
O2 C2 C3 125.10(17)
O2 C2 C1 114.24(15)
C3 C2 C1 120.65(17)
C2 C3 C4 119.83(17)
C2 C3 H3 120.1
C4 C3 H3 120.1
C5 C4 C3 119.64(16)
C5 C4 C7 119.95(15)
C3 C4 C7 120.37(16)
C6 C5 C4 119.24(16)
C6 C5 H5 120.4
C4 C5 H5 120.4
C5 C6 O3 124.41(16)
C5 C6 C1 121.72(16)
O3 C6 C1 113.86(15)
N11 C7 N8 107.38(14)
N11 C7 C4 126.07(15)
N8 C7 C4 126.51(15)
O4 N8 C7 126.54(15)
O4 N8 C9 120.41(14)
C7 N8 C9 112.40(14)
N8 C9 C15 110.29(18)
N8 C9 C10 100.96(14)
C15 C9 C10 115.3(2)
N8 C9 C14 105.77(16)
C15 C9 C14 110.9(2)
C10 C9 C14 112.73(17)
N11 C10 C16 110.13(16)
N11 C10 C17 105.93(17)
C16 C10 C17 109.89(19)
N11 C10 C9 100.65(14)
C16 C10 C9 115.19(17)
C17 C10 C9 114.23(19)
O5 N11 C7 127.62(15)
O5 N11 C10 119.22(14)
C7 N11 C10 112.90(14)
O2 C12 H12A 109.5
O2 C12 H12B 109.5
H12A C12 H12B 109.5
O2 C12 H12C 109.5
H12A C12 H12C 109.5
H12B C12 H12C 109.5
O3 C13 H13A 109.5
O3 C13 H13B 109.5
H13A C13 H13B 109.5
O3 C13 H13C 109.5
H13A C13 H13C 109.5
H13B C13 H13C 109.5
C9 C14 H14A 109.5
C9 C14 H14B 109.5
H14A C14 H14B 109.5
C9 C14 H14C 109.5
H14A C14 H14C 109.5
H14B C14 H14C 109.5
C9 C15 H15A 109.5
C9 C15 H15B 109.5
H15A C15 H15B 109.5
C9 C15 H15C 109.5
H15A C15 H15C 109.5
H15B C15 H15C 109.5
C10 C16 H16A 109.5
C10 C16 H16B 109.5
H16A C16 H16B 109.5
C10 C16 H16C 109.5
H16A C16 H16C 109.5
H16B C16 H16C 109.5
C10 C17 H17A 109.5
C10 C17 H17B 109.5
H17A C17 H17B 109.5
C10 C17 H17C 109.5
H17A C17 H17C 109.5
H17B C17 H17C 109.5

loop_
_geom_bond_atom_site_label_1
_geom_bond_atom_site_label_2
_geom_bond_distance
O1 C1 1.359(2)
O1 H1 0.8200
O2 C2 1.375(2)
O2 C12 1.383(3)
O3 C6 1.378(2)
O3 C13 1.393(3)
O4 N8 1.281(2)
O5 N11 1.285(2)
C1 C6 1.387(3)
C1 C2 1.393(3)
C2 C3 1.379(3)
C3 C4 1.406(3)
C3 H3 0.9300
C4 C5 1.398(3)
C4 C7 1.462(2)
C5 C6 1.375(3)
C5 H5 0.9300
C7 N11 1.349(2)
C7 N8 1.352(2)
N8 C9 1.498(2)
C9 C15 1.511(3)
C9 C10 1.541(3)
C9 C14 1.552(3)
C10 N11 1.495(2)
C10 C16 1.506(3)
C10 C17 1.524(3)
C12 H12A 0.9600
C12 H12B 0.9600
C12 H12C 0.9600
C13 H13A 0.9600
C13 H13B 0.9600
C13 H13C 0.9600
C14 H14A 0.9600
C14 H14B 0.9600
C14 H14C 0.9600
C15 H15A 0.9600
C15 H15B 0.9600
C15 H15C 0.9600
C16 H16A 0.9600
C16 H16B 0.9600
C16 H16C 0.9600
C17 H17A 0.9600
C17 H17B 0.9600
C17 H17C 0.9600

loop_
_geom_torsion_atom_site_label_1
_geom_torsion_atom_site_label_2
_geom_torsion_atom_site_label_3
_geom_torsion_atom_site_label_4
_geom_torsion
C12 O2 C2 C3 -3.4(3)
C12 O2 C2 C1 176.6(2)
O1 C1 C2 O2 0.6(2)
C6 C1 C2 O2 -178.32(17)
O1 C1 C2 C3 -179.45(17)
C6 C1 C2 C3 1.6(3)
O2 C2 C3 C4 -179.39(19)
C1 C2 C3 C4 0.7(3)
C2 C3 C4 C5 -1.7(3)
C2 C3 C4 C7 176.02(16)
C3 C4 C5 C6 0.4(3)
C7 C4 C5 C6 -177.31(16)
C4 C5 C6 O3 -179.53(17)
C4 C5 C6 C1 1.9(3)
C13 O3 C6 C5 28.8(3)
C13 O3 C6 C1 -152.6(2)
O1 C1 C6 C5 178.15(17)
C2 C1 C6 C5 -3.0(3)
O1 C1 C6 O3 -0.5(2)
C2 C1 C6 O3 178.36(16)
C5 C4 C7 N11 -16.5(3)
C3 C4 C7 N11 165.77(17)
C5 C4 C7 N8 161.23(18)
C3 C4 C7 N8 -16.5(3)
N11 C7 N8 O4 179.5(2)
C4 C7 N8 O4 1.4(3)
N11 C7 N8 C9 8.8(2)
C4 C7 N8 C9 -169.32(17)
O4 N8 C9 C15 45.7(3)
C7 N8 C9 C15 -142.9(2)
O4 N8 C9 C10 168.10(18)
C7 N8 C9 C10 -20.5(2)
O4 N8 C9 C14 -74.3(2)
C7 N8 C9 C14 97.1(2)
N8 C9 C10 N11 22.22(17)
C15 C9 C10 N11 141.1(2)
C14 C9 C10 N11 -90.20(18)
N8 C9 C10 C16 140.61(18)
C15 C9 C10 C16 -100.6(2)
C14 C9 C10 C16 28.2(2)
N8 C9 C10 C17 -90.8(2)
C15 C9 C10 C17 28.0(3)
C14 C9 C10 C17 156.80(18)
N8 C7 N11 O5 -177.99(18)
C4 C7 N11 O5 0.1(3)
N8 C7 N11 C10 7.9(2)
C4 C7 N11 C10 -173.98(16)
C16 C10 N11 O5 43.3(2)
C17 C10 N11 O5 -75.5(2)
C9 C10 N11 O5 165.34(17)
C16 C10 N11 C7 -142.03(17)
C17 C10 N11 C7 99.2(2)
C9 C10 N11 C7 -20.02(19)
